data_4116455
loop_
_publ_author_name
'F. Albert Cotton'
'Lee M. Daniels'
'Carlos A. Murillo'
'Isabel Pascual'
'Hong-Cai Zhou'

_publ_section_title
;
 Remarkable Effects of Axial \p* Coordination on the Cr-Cr Quadruple Bond
 in Dichromium Paddlewheel Complexes
;
_journal_name_full 'Journal of the American Chemical Society'
_journal_page_first 6856
_journal_page_last 6861
_journal_paper_doi 10.1021/ja9912675
_journal_volume 121
_journal_year 1999
_chemical_formula_sum 'C80 H64 Cr4 N24'
_chemical_formula_weight 1569.55
_space_group_IT_number 15
_symmetry_cell_setting monoclinic
_symmetry_space_group_name_Hall '-C 2yc'
_symmetry_space_group_name_H-M 'C 1 2/c 1'
_atom_sites_solution_hydrogens difmap
_atom_sites_solution_primary direct
_atom_sites_solution_secondary difmap
_audit_creation_method SHELXL
_cell_angle_alpha 90.00
_cell_angle_beta 102.48(3)
_cell_angle_gamma 90.00
_cell_formula_units_Z 2
_cell_length_a 18.100(4)
_cell_length_b 11.706(2)
_cell_length_c 16.595(3)
_cell_measurement_reflns_used 240
_cell_measurement_temperature 213(2)
_cell_measurement_theta_max 15.3
_cell_measurement_theta_min 8.27
_cell_volume 3433.0(12)
_computing_cell_refinement MADNES
_computing_data_collection MADNES
_computing_data_reduction PROCOR
_computing_molecular_graphics XPW
_computing_publication_material CIFTAB
_computing_structure_refinement 'SHELXL-93 (Sheldrick, 1993)'
_computing_structure_solution 'SHELXS-86 (Sheldrick, 1990)'
_diffrn_ambient_temperature 213(2)
_diffrn_measurement_device 'Nonius FAST'
_diffrn_measurement_method 'Ellipsoid-mask fitting'
_diffrn_radiation_monochromator graphite
_diffrn_radiation_source 'fine-focus sealed tube'
_diffrn_radiation_type MoK\a
_diffrn_radiation_wavelength 0.71073
_diffrn_reflns_av_R_equivalents 0.0832
_diffrn_reflns_av_sigmaI/netI 0.0575
_diffrn_reflns_limit_h_max 19
_diffrn_reflns_limit_h_min -19
_diffrn_reflns_limit_k_max 12
_diffrn_reflns_limit_k_min -12
_diffrn_reflns_limit_l_max 17
_diffrn_reflns_limit_l_min -16
_diffrn_reflns_number 7232
_diffrn_reflns_theta_max 22.54
_diffrn_reflns_theta_min 2.30
_diffrn_standards_decay_% none
_diffrn_standards_number 'none (area detector)'
_exptl_absorpt_coefficient_mu 0.685
_exptl_absorpt_correction_type none
_exptl_crystal_colour 'bright red'
_exptl_crystal_density_diffrn 1.518
_exptl_crystal_density_method none
_exptl_crystal_description needle
_exptl_crystal_F_000 1616
_exptl_crystal_size_max 0.35
_exptl_crystal_size_mid 0.05
_exptl_crystal_size_min 0.05
_refine_diff_density_max 0.710
_refine_diff_density_min -0.316
_refine_diff_density_rms 0.072
_refine_ls_extinction_method none
_refine_ls_goodness_of_fit_all 1.209
_refine_ls_goodness_of_fit_obs 1.231
_refine_ls_hydrogen_treatment refall
_refine_ls_matrix_type full
_refine_ls_number_parameters 309
_refine_ls_number_reflns 2244
_refine_ls_number_restraints 0
_refine_ls_restrained_S_all 1.232
_refine_ls_restrained_S_obs 1.231
_refine_ls_R_factor_all 0.1001
_refine_ls_R_factor_obs 0.0686
_refine_ls_shift/esd_max -0.130
_refine_ls_shift/esd_mean 0.011
_refine_ls_structure_factor_coef Fsqd
_refine_ls_weighting_details 'w=1/[\s^2^(Fo^2^)+(0.0272P)^2^+24.3093P] where P=(Fo^2^+2Fc^2^)/3'
_refine_ls_weighting_scheme calc
_refine_ls_wR_factor_all 0.1560
_refine_ls_wR_factor_obs 0.1330
_reflns_number_observed 1713
_reflns_number_total 2250
_reflns_observed_criterion >2sigma(I)
_cod_data_source_file ja9912675_6.cif
_cod_data_source_block 3
_cod_depositor_comments
;
The following automatic conversions were performed:

'_refine_ls_weighting_scheme' value 'calc
w=1/[\s^2^(Fo^2^)+(0.0272P)^2^+24.3093P] where P=(Fo^2^+2Fc^2^)/3'
was changed to 'calc'. New tag '_refine_ls_weighting_details' was
created. The value of the new tag was set to
'w=1/[\s^2^(Fo^2^)+(0.0272P)^2^+24.3093P] where P=(Fo^2^+2Fc^2^)/3'.

Automatic conversion script
Id: cif_fix_values 3143 2015-03-26 13:38:13Z robertas 
;
_cod_original_cell_volume 3433.2(12)
_cod_database_code 4116455

loop_
_symmetry_equiv_pos_as_xyz
'x, y, z'
'x, -y, z+1/2'
'x+1/2, y+1/2, z'
'x+1/2, -y+1/2, z+1/2'
'-x, -y, -z'
'-x, y, -z-1/2'
'-x+1/2, -y+1/2, -z'
'-x+1/2, y+1/2, -z-1/2'

loop_
_atom_site_aniso_label
_atom_site_aniso_U_11
_atom_site_aniso_U_22
_atom_site_aniso_U_33
_atom_site_aniso_U_23
_atom_site_aniso_U_13
_atom_site_aniso_U_12
Cr1 0.0275(8) 0.0374(9) 0.0464(10) 0.000 0.0068(7) 0.000
Cr2 0.0239(8) 0.0367(9) 0.0425(10) 0.000 0.0044(7) 0.000
N10A 0.029(3) 0.036(3) 0.046(4) 0.004(3) 0.008(3) 0.004(3)
N20A 0.023(3) 0.038(3) 0.046(3) 0.005(3) 0.004(2) -0.001(2)
N30A 0.064(4) 0.052(4) 0.053(4) 0.008(3) 0.024(3) 0.010(3)
N40A 0.030(3) 0.040(3) 0.046(4) -0.005(3) 0.012(3) -0.003(3)
N50A 0.021(3) 0.041(3) 0.047(4) 0.002(3) 0.002(3) -0.001(3)
N60A 0.045(4) 0.045(4) 0.085(5) -0.010(4) 0.023(4) -0.002(3)
C2 0.032(4) 0.039(5) 0.047(4) 0.003(4) 0.008(3) 0.005(3)
C3 0.045(4) 0.046(5) 0.062(5) 0.004(4) 0.019(4) 0.012(4)
C4 0.043(4) 0.060(6) 0.059(5) 0.011(4) 0.021(4) 0.023(4)
C5 0.039(4) 0.052(5) 0.052(5) 0.018(4) 0.012(4) 0.009(4)
C6 0.020(3) 0.045(4) 0.041(4) 0.003(3) -0.003(3) 0.006(3)
C7 0.025(4) 0.042(4) 0.044(4) 0.005(4) 0.005(3) -0.002(3)
C8 0.027(4) 0.043(5) 0.047(5) -0.002(4) 0.005(3) 0.000(3)
C9 0.082(7) 0.051(6) 0.066(6) -0.008(5) 0.020(5) 0.013(5)
C10 0.055(5) 0.045(6) 0.066(6) 0.010(5) 0.007(4) 0.001(4)
C11 0.032(4) 0.051(5) 0.055(5) 0.017(4) 0.016(4) 0.003(3)
C42 0.068(6) 0.049(6) 0.103(8) -0.001(5) 0.041(6) -0.005(5)
C43 0.075(6) 0.042(5) 0.083(7) -0.010(5) 0.022(5) 0.011(5)
C44 0.043(5) 0.059(6) 0.075(6) -0.016(4) 0.008(4) 0.010(4)
C45 0.035(4) 0.051(5) 0.074(6) 0.002(4) 0.013(4) 0.001(4)
C46 0.032(4) 0.042(4) 0.041(4) 0.000(3) 0.003(3) 0.000(3)
C47 0.030(4) 0.043(4) 0.038(4) -0.004(3) 0.005(3) -0.005(4)
C48 0.031(4) 0.056(5) 0.052(5) -0.001(4) 0.000(3) 0.008(4)
C49 0.036(5) 0.078(7) 0.067(6) -0.024(5) 0.013(4) -0.011(5)
C50 0.038(5) 0.054(6) 0.070(6) -0.020(4) 0.016(4) -0.013(4)
C51 0.033(4) 0.049(5) 0.063(5) -0.007(4) 0.017(4) -0.003(4)

loop_
_atom_site_label
_atom_site_type_symbol
_atom_site_fract_x
_atom_site_fract_y
_atom_site_fract_z
_atom_site_U_iso_or_equiv
_atom_site_thermal_displace_type
_atom_site_occupancy
_atom_site_calc_flag
_atom_site_refinement_flags
Cr1 Cr 0.0000 0.07612(13) 0.2500 0.0373(5) Uani 1 d S
Cr2 Cr 0.0000 0.24210(13) 0.2500 0.0348(5) Uani 1 d S
N10A N -0.0413(3) 0.2613(5) 0.3557(3) 0.0370(14) Uani 1 d .
N20A N -0.0494(3) 0.0683(5) 0.3512(3) 0.0365(13) Uani 1 d .
N30A N -0.0495(4) -0.1155(6) 0.3186(4) 0.055(2) Uani 1 d .
N40A N -0.1067(3) 0.0630(5) 0.1734(3) 0.0382(14) Uani 1 d .
N50A N -0.1092(3) 0.2561(5) 0.1857(3) 0.0372(13) Uani 1 d .
N60A N -0.0976(3) 0.4487(5) 0.1756(4) 0.057(2) Uani 1 d .
C2 C -0.0493(4) 0.3637(6) 0.3907(4) 0.039(2) Uani 1 d .
C3 C -0.0855(4) 0.3772(7) 0.4534(5) 0.050(2) Uani 1 d .
C4 C -0.1196(4) 0.2838(7) 0.4790(5) 0.053(2) Uani 1 d .
C5 C -0.1124(4) 0.1787(7) 0.4461(5) 0.047(2) Uani 1 d .
C6 C -0.0683(3) 0.1653(6) 0.3863(4) 0.037(2) Uani 1 d .
C7 C -0.0608(3) -0.0425(6) 0.3759(4) 0.037(2) Uani 1 d .
C8 C -0.0762(3) -0.0826(6) 0.4496(5) 0.040(2) Uani 1 d .
C9 C -0.0576(5) -0.2270(8) 0.3317(6) 0.066(3) Uani 1 d .
C10 C -0.0777(5) -0.2723(8) 0.3990(5) 0.056(2) Uani 1 d .
C11 C -0.0848(4) -0.1983(6) 0.4595(5) 0.045(2) Uani 1 d .
C42 C -0.1256(5) 0.5543(8) 0.1756(6) 0.070(3) Uani 1 d .
C43 C -0.1957(5) 0.5822(8) 0.1865(6) 0.066(2) Uani 1 d .
C44 C -0.2404(5) 0.4942(7) 0.1987(5) 0.059(2) Uani 1 d .
C45 C -0.2148(4) 0.3846(7) 0.1977(5) 0.053(2) Uani 1 d .
C46 C -0.1431(4) 0.3634(6) 0.1841(4) 0.039(2) Uani 1 d .
C47 C -0.1465(3) 0.1609(6) 0.1539(4) 0.038(2) Uani 1 d .
C48 C -0.2181(4) 0.1560(8) 0.0983(4) 0.048(2) Uani 1 d .
C49 C -0.2464(5) 0.0555(8) 0.0685(6) 0.060(2) Uani 1 d .
C50 C -0.2069(4) -0.0446(8) 0.0903(5) 0.053(2) Uani 1 d .
C51 C -0.1373(4) -0.0369(7) 0.1423(5) 0.048(2) Uani 1 d .
H4 H -0.1485(33) 0.2963(48) 0.5234(35) 0.033(16) Uiso 1 d .
H48 H -0.2428(30) 0.2235(47) 0.0816(31) 0.015(14) Uiso 1 d .
H8 H -0.0820(27) -0.0326(43) 0.4909(31) 0.008(14) Uiso 1 d .
H42 H -0.0927(36) 0.6147(55) 0.1727(38) 0.041(20) Uiso 1 d .
H11 H -0.0977(31) -0.2247(46) 0.5094(35) 0.026(15) Uiso 1 d .
H51 H -0.1037(37) -0.1030(56) 0.1653(39) 0.047(20) Uiso 1 d .
H2 H -0.0299(28) 0.4222(44) 0.3645(31) 0.012(14) Uiso 1 d .
H50 H -0.2272(32) -0.1169(51) 0.0747(35) 0.029(17) Uiso 1 d .
H49 H -0.2895(43) 0.0529(61) 0.0327(43) 0.054(24) Uiso 1 d .
H9 H -0.0517(37) -0.2746(59) 0.2921(41) 0.046(21) Uiso 1 d .
H45 H -0.2416(36) 0.3254(54) 0.2056(37) 0.037(20) Uiso 1 d .
H43 H -0.2148(41) 0.6579(68) 0.1848(43) 0.066(23) Uiso 1 d .
H3 H -0.0910(39) 0.4415(60) 0.4798(41) 0.050(22) Uiso 1 d .
H5 H -0.1299(38) 0.1233(59) 0.4679(42) 0.047(22) Uiso 1 d .
H10 H -0.0777(48) -0.3464(78) 0.4098(53) 0.090(33) Uiso 1 d .
H44 H -0.2873(45) 0.5130(65) 0.2132(46) 0.072(26) Uiso 1 d .

loop_
_atom_type_symbol
_atom_type_description
_atom_type_scat_dispersion_real
_atom_type_scat_dispersion_imag
_atom_type_scat_source
C C 0.0033 0.0016 'International Tables Vol C Tables 4.2.6.8 and 6.1.1.4'
H H 0.0000 0.0000 'International Tables Vol C Tables 4.2.6.8 and 6.1.1.4'
N N 0.0061 0.0033 'International Tables Vol C Tables 4.2.6.8 and 6.1.1.4'
Cr Cr 0.3209 0.6236 'International Tables Vol C Tables 4.2.6.8 and 6.1.1.4'

loop_
_geom_angle_atom_site_label_1
_geom_angle_atom_site_label_2
_geom_angle_atom_site_label_3
_geom_angle
_geom_angle_site_symmetry_3
_geom_angle_publ_flag
Cr2 Cr1 N20A 92.5(2) . y
Cr2 Cr1 N40A 94.2(2) . y
N20A Cr1 N40A 89.1(2) . y
Cr2 Cr1 N40A 94.2(2) 6_556 ?
Cr1 Cr2 N50A 94.6(2) . ?
N50A Cr2 N50A 170.8(3) 6_556 ?
Cr1 Cr2 N10A 96.3(2) . ?
N50A Cr2 N10A 87.0(2) . ?
Cr1 Cr2 N10A 96.3(2) 6_556 ?
N50A Cr2 N10A 92.0(2) 6_556 ?
N10A Cr2 N10A 167.5(3) 6_556 ?
C2 N10A C6 119.3(6) . ?
C2 N10A Cr2 123.6(5) . ?
C6 N10A Cr2 116.8(4) . ?
C6 N20A C7 126.1(6) . ?
C6 N20A Cr1 120.4(4) . ?
C7 N20A Cr1 113.5(4) . ?
C7 N30A C9 118.2(7) . ?
C51 N40A C47 119.2(6) . ?
C51 N40A Cr1 123.3(5) . ?
C47 N40A Cr1 117.4(4) . ?
C47 N50A C46 123.8(5) . ?
C47 N50A Cr2 118.9(4) . ?
C46 N50A Cr2 117.0(4) . ?
C46 N60A C42 117.0(7) . ?
N10A C2 C3 123.2(7) . ?
C2 C3 C4 118.1(8) . ?
C5 C4 C3 120.6(8) . ?
C4 C5 C6 119.9(7) . ?
N20A C6 N10A 112.7(5) . ?
N20A C6 C5 129.0(7) . ?
N10A C6 C5 118.2(6) . ?
N30A C7 N20A 109.5(6) . ?
N30A C7 C8 120.2(7) . ?
N20A C7 C8 130.1(6) . ?
C11 C8 C7 119.0(7) . ?
N30A C9 C10 125.1(9) . ?
C9 C10 C11 116.5(8) . ?
C10 C11 C8 120.7(8) . ?
N60A C42 C43 126.0(8) . ?
C42 C43 C44 116.3(8) . ?
C43 C44 C45 119.9(8) . ?
C44 C45 C46 120.1(8) . ?
N60A C46 C45 120.6(7) . ?
N60A C46 N50A 113.7(6) . ?
C45 C46 N50A 125.5(6) . ?
N50A C47 N40A 114.2(5) . ?
N50A C47 C48 126.5(7) . ?
N40A C47 C48 119.0(7) . ?
C49 C48 C47 119.9(8) . ?
C48 C49 C50 121.1(8) . ?
C51 C50 C49 117.6(8) . ?
N40A C51 C50 123.1(8) . ?

loop_
_geom_bond_atom_site_label_1
_geom_bond_atom_site_label_2
_geom_bond_distance
_geom_bond_publ_flag
Cr1 Cr2 1.943(2) y
Cr1 N20A 2.068(5) y
Cr1 N40A 2.075(5) y
Cr2 N50A 2.040(5) y
Cr2 N10A 2.062(5) y
N10A C2 1.353(8) ?
N10A C6 1.366(8) ?
N20A C6 1.354(8) ?
N20A C7 1.389(8) ?
N30A C7 1.327(9) ?
N30A C9 1.337(10) ?
N40A C51 1.348(8) ?
N40A C47 1.354(8) ?
N50A C47 1.350(8) ?
N50A C46 1.395(8) ?
N60A C46 1.321(8) ?
N60A C42 1.336(10) ?
C2 C3 1.354(10) ?
C3 C4 1.367(10) ?
C4 C5 1.364(11) ?
C5 C6 1.411(10) ?
C7 C8 1.393(9) ?
C8 C11 1.378(10) ?
C9 C10 1.354(12) ?
C10 C11 1.352(11) ?
C42 C43 1.360(11) ?
C43 C44 1.352(11) ?
C44 C45 1.366(11) ?
C45 C46 1.387(10) ?
C47 C48 1.421(9) ?
C48 C49 1.335(11) ?
C49 C50 1.380(11) ?
C50 C51 1.368(10) ?
